data_1557920
loop_
_publ_author_name
'Springborg, Johan'
'Kofod, Pauli'
'Olsen, Carl Erik'
'Sotofte, Inger'

_publ_section_title
;
 Synthesis and Crystal Structure of a Spiro Amine:
 3,9,12-Triaza-6-azoniaspiro[5,8]tetradecane Chloride Trihydrochloride
 Dihydrate
;
_journal_name_full 'Acta Chemica Scandinavica'
_journal_page_first 564
_journal_page_last 570
_journal_paper_doi 10.3891/acta.chem.scand.49-0564
_journal_volume 49
_journal_year 1995
_chemical_formula_sum 'C10 H30 Cl4 N4 O2'
_chemical_formula_weight 380.2
_chemical_name_common
;
3,9,12-Triaza-6-azoniaspiro[5,8]tetradecane Chloride 
Trihydrochloride Dihydrate
;
_space_group_IT_number 61
_space_group_name_Hall '-P 2ac 2ab'
_space_group_name_H-M_alt 'P b c a'
_symmetry_cell_setting orthorhombic
_symmetry_Int_Tables_number 61
_symmetry_space_group_name_Hall '-P 2ac 2ab'
_symmetry_space_group_name_H-M 'P b c a'
_cell_angle_alpha 90.
_cell_angle_beta 90.
_cell_angle_gamma 90.
_cell_formula_units_Z 8
_cell_length_a 18.922(4)
_cell_length_b 21.706(4)
_cell_length_c 8.512(4)
_cell_volume 3496.1(19)
_diffrn_ambient_temperature 120
_diffrn_radiation_probe x-ray
_diffrn_radiation_type MoK\a
_diffrn_radiation_wavelength 0.71073
_exptl_absorpt_coefficient_mu 0.69
_exptl_crystal_density_diffrn 1.44
_exptl_crystal_F_000 1616
_refine_ls_goodness_of_fit_ref 1.12
_refine_ls_number_parameters 275
_refine_ls_number_reflns 1921
_refine_ls_R_factor_gt 0.056
_refine_ls_wR_factor_gt 0.049
_cod_data_source_file Acta-Chem-Scand-1995-49-564.cif
_cod_data_source_block 1
_cod_original_cell_volume 3496(2)
_cod_database_code 1557920

loop_
_space_group_symop_id
_space_group_symop_operation_xyz
1 x,y,z
2 1/2-x,-y,1/2+z
3 1/2+x,1/2-y,-z
4 -x,1/2+y,1/2-z
5 -x,-y,-z
6 1/2+x,y,1/2-z
7 1/2-x,1/2+y,z
8 x,1/2-y,1/2+z

loop_
_atom_site_label
_atom_site_type_symbol
_atom_site_thermal_displace_type
_atom_site_fract_x
_atom_site_fract_y
_atom_site_fract_z
_atom_site_occupancy
_atom_site_U_iso_or_equiv
_atom_site_calc_flag
_atom_site_refinement_flags
_atom_site_disorder_assembly
_atom_site_disorder_group
Cl1 Cl Uiso 0.36631(7) 0.00695(6) 0.0070(2) 1.000 0.0183(4) . . . .
Cl2 Cl Uiso 0.15099(8) 0.06358(6) -0.0648(2) 1.000 0.0172(4) . . . .
Cl3 Cl Uiso 0.32316(9) 0.27998(7) 0.4655(2) 1.000 0.0228(5) . . . .
Cl4 Cl Uiso 0.03930(9) 0.16061(8) 0.3697(2) 1.000 0.0269(5) . . . .
N1 N Uiso 0.4249(3) 0.1129(2) 0.5566(6) 1.000 0.0130(10) . . . .
N4 N Uiso 0.2317(3) 0.1007(2) 0.5923(6) 1.000 0.013(2) . . . .
N7 N Uiso 0.3094(3) 0.1130(2) 0.2066(6) 1.000 0.0170(10) . . . .
N12 N Uiso 0.5404(3) 0.1308(3) 0.7832(6) 1.000 0.021(2) . . . .
C2 C Uiso 0.3578(3) 0.1291(3) 0.6424(7) 1.000 0.015(2) . . . .
C3 C Uiso 0.3022(3) 0.0789(3) 0.6480(7) 1.000 0.011(2) . . . .
C5 C Uiso 0.2257(3) 0.1272(3) 0.4314(7) 1.000 0.014(2) . . . .
C6 C Uiso 0.2534(4) 0.0848(3) 0.3039(7) 1.000 0.015(2) . . . .
C8 C Uiso 0.3728(3) 0.1388(3) 0.2862(7) 1.000 0.016(2) . . . .
C9 C Uiso 0.4121(3) 0.0920(3) 0.3865(7) 1.000 0.013(2) . . . .
C10 C Uiso 0.4626(3) 0.0600(3) 0.6358(7) 1.000 0.015(2) . . . .
C11 C Uiso 0.4914(3) 0.0768(3) 0.7964(7) 1.000 0.018(2) . . . .
C13 C Uiso 0.5041(4) 0.1843(3) 0.7133(8) 1.000 0.020(2) . . . .
C14 C Uiso 0.4744(3) 0.1683(3) 0.5548(7) 1.000 0.017(2) . . . .
O1 O Uiso 0.1868(3) 0.2995(2) 0.2538(7) 1.000 0.028(2) . . . .
O2 O Uiso 0.1554(4) 0.1899(3) 0.1289(7) 1.000 0.049(2) . . . .

loop_
_atom_type_symbol
_atom_type_description
_atom_type_scat_dispersion_real
_atom_type_scat_dispersion_imag
_atom_type_scat_source
C C 0.0033 0.0016 ' International Tables Vol C Tables 4.2.6.8 and 6.1.1.4'
Cl Cl 0.1484 0.1585 ' International Tables Vol C Tables 4.2.6.8 and 6.1.1.4'
N N 0.0061 0.0033 ' International Tables Vol C Tables 4.2.6.8 and 6.1.1.4'
O O 0.0106 0.0060 ' International Tables Vol C Tables 4.2.6.8 and 6.1.1.4'

loop_
_geom_angle_atom_site_label_1
_geom_angle_atom_site_label_2
_geom_angle_atom_site_label_3
_geom_angle
_geom_angle_site_symmetry_1
_geom_angle_site_symmetry_2
_geom_angle_site_symmetry_3
_geom_angle_publ_flag
C2 N1 C9 113.1(5) . . . yes
C2 N1 C10 111.1(5) . . . yes
C2 N1 C14 109.8(4) . . . yes
C9 N1 C10 105.7(4) . . . yes
C9 N1 C14 108.7(4) . . . yes
C10 N1 C14 108.3(5) . . . yes
C3 N4 C5 118.9(5) . . . yes
C6 N7 C8 118.6(5) . . . yes
C11 N12 C13 111.0(5) . . . yes
N1 C2 C3 115.6(5) . . . yes
N4 C3 C2 112.5(5) . . . yes
N4 C5 C6 113.4(5) . . . yes
N7 C6 C5 113.4(5) . . . yes
N7 C8 C9 113.5(5) . . . yes
N1 C9 C8 114.1(5) . . . yes
N1 C10 C11 112.9(5) . . . yes
N12 C11 C10 110.1(5) . . . yes
N12 C13 C14 110.8(5) . . . yes
N1 C14 C13 113.8(5) . . . yes

loop_
_geom_bond_atom_site_label_1
_geom_bond_atom_site_label_2
_geom_bond_distance
_geom_bond_site_symmetry_1
_geom_bond_site_symmetry_2
_geom_bond_publ_flag
N1 C2 1.506(8) . . yes
N1 C9 1.537(8) . . yes
N1 C10 1.511(8) . . yes
N1 C14 1.524(8) . . yes
N4 C3 1.493(8) . . yes
N4 C5 1.490(8) . . yes
N7 C6 1.478(9) . . yes
N7 C8 1.487(8) . . yes
N12 C11 1.499(9) . . yes
N12 C13 1.475(9) . . yes
C2 C3 1.515(9) . . no
C5 C6 1.516(9) . . no
C8 C9 1.521(9) . . no
C10 C11 1.516(8) . . no
C13 C14 1.502(9) . . no

loop_
_geom_torsion_atom_site_label_1
_geom_torsion_atom_site_label_2
_geom_torsion_atom_site_label_3
_geom_torsion_atom_site_label_4
_geom_torsion
_geom_torsion_site_symmetry_1
_geom_torsion_site_symmetry_2
_geom_torsion_site_symmetry_3
_geom_torsion_site_symmetry_4
_geom_torsion_publ_flag
C9 N1 C2 C3 56.1(6) . . . . no
C10 N1 C2 C3 -62.5(6) . . . . no
C14 N1 C2 C3 177.7(5) . . . . no
C2 N1 C9 C8 57.1(6) . . . . no
C10 N1 C9 C8 178.8(5) . . . . no
C14 N1 C9 C8 -65.2(6) . . . . no
C2 N1 C10 C11 -67.4(6) . . . . no
C9 N1 C10 C11 169.5(5) . . . . no
C14 N1 C10 C11 53.2(6) . . . . no
C2 N1 C14 C13 68.9(6) . . . . no
C9 N1 C14 C13 -166.9(5) . . . . no
C10 N1 C14 C13 -52.6(6) . . . . no
C5 N4 C3 C2 57.2(7) . . . . no
C3 N4 C5 C6 54.6(7) . . . . no
C8 N7 C6 C5 54.6(7) . . . . no
C6 N7 C8 C9 57.6(7) . . . . no
C13 N12 C11 C10 58.0(6) . . . . no
C11 N12 C13 C14 -57.3(7) . . . . no
N1 C2 C3 N4 -127.6(5) . . . . no
N4 C5 C6 N7 -123.3(6) . . . . no
N7 C8 C9 N1 -127.1(5) . . . . no
N1 C10 C11 N12 -57.2(6) . . . . no
N12 C13 C14 N1 55.7(7) . . . . no
